data_7719622
loop_
_publ_author_name
'Malik, Magdalena'
'Bie&#x144;ko, Alina'
'Bo&#x10d;a, Roman'
'Titi&#x161;, J&#xe1;n'
'Rajn&#xe1;k, Cyril'
'&#x15a;witlicka, Anna'
'Bie&#x144;ko, Dariusz C'
'Ozerov, Mykhaylo'
'Ozarowski, Andrew'

_publ_section_title
;
 Effect of the counter anion to slow magnetic relaxation of hexacoordinate
 Co(II) complexes.
;
_journal_issue 45
_journal_name_full 'Dalton transactions (Cambridge, England : 2003)'
_journal_page_first 16955
_journal_page_last 16965
_journal_paper_doi 10.1039/d5dt01360g
_journal_volume 54
_journal_year 2025
_chemical_formula_moiety 'C14 H22 Co N2 O4, 2(Cl)'
_chemical_formula_sum 'C14 H22 Cl2 Co N2 O4'
_chemical_formula_weight 412.16
_space_group_crystal_system orthorhombic
_space_group_IT_number 60
_space_group_name_Hall '-P 2n 2ab'
_space_group_name_H-M_alt 'P b c n'
_atom_sites_solution_hydrogens mixed
_atom_sites_solution_primary iterative
_audit_creation_date 2021-12-01
_audit_creation_method
;
Olex2 1.3
(compiled 2020.11.12 svn.r5f609507 for OlexSys, GUI svn.r6272)
;
_audit_update_record
;
2021-12-01 deposited with the CCDC.	2025-10-09 downloaded from the CCDC.
;
_cell_angle_alpha 90
_cell_angle_beta 90
_cell_angle_gamma 90
_cell_formula_units_Z 4
_cell_length_a 12.8938(9)
_cell_length_b 8.0126(5)
_cell_length_c 16.8555(13)
_cell_measurement_reflns_used 3728
_cell_measurement_temperature 295(2)
_cell_measurement_theta_max 29.0080
_cell_measurement_theta_min 4.5480
_cell_volume 1741.4(2)
_computing_cell_refinement 'CrysAlisPro 1.171.40.67a (Rigaku OD, 2019)'
_computing_data_collection 'CrysAlisPro 1.171.40.67a (Rigaku OD, 2019)'
_computing_data_reduction 'CrysAlisPro 1.171.40.67a (Rigaku OD, 2019)'
_computing_molecular_graphics 'Olex2 1.3 (Dolomanov et al., 2009)'
_computing_publication_material 'Olex2 1.3 (Dolomanov et al., 2009)'
_computing_structure_refinement 'SHELXL 2018/3 (Sheldrick, 2015)'
_computing_structure_solution 'olex2.solve 1.3 (Bourhis et al., 2015)'
_diffrn_ambient_temperature 293(2)
_diffrn_detector 'CCD plate'
_diffrn_detector_area_resol_mean 10.4015
_diffrn_detector_type Atlas
_diffrn_measured_fraction_theta_full 0.997
_diffrn_measured_fraction_theta_max 0.875
_diffrn_measurement_details
;
List of Runs (angles in degrees, time in seconds):

  # Type    Start    End  Width  t~exp~   \w     \q     \k     \f   Frames
#--------------------------------------------------------------------------
  1  \w    -66.00  71.00   1.00    5.43    --    9.90   0.00 -60.00  137
  2  \w     35.00  71.00   1.00    5.43    --    9.90   0.00 -60.00   36
  3  \w    -43.00  17.00   1.00    5.43    --  -11.54  77.00 -30.00   60
  4  \w    -63.00 -38.00   1.00    5.43    --  -11.54-179.00 150.00   25
;
_diffrn_measurement_device 'four-circle diffractometer'
_diffrn_measurement_device_type 'Xcalibur, Atlas, Gemini ultra'
_diffrn_measurement_method '\w scans'
_diffrn_orient_matrix_type 'CrysAlisPro convention (1999,Acta A55,543-557)'
_diffrn_orient_matrix_UB_11 -0.0181687000
_diffrn_orient_matrix_UB_12 0.0258006000
_diffrn_orient_matrix_UB_13 0.0377439000
_diffrn_orient_matrix_UB_21 -0.0117761000
_diffrn_orient_matrix_UB_22 0.0799985000
_diffrn_orient_matrix_UB_23 -0.0156837000
_diffrn_orient_matrix_UB_31 -0.0505787000
_diffrn_orient_matrix_UB_32 -0.0279224000
_diffrn_orient_matrix_UB_33 -0.0098949000
_diffrn_radiation_monochromator graphite
_diffrn_radiation_probe x-ray
_diffrn_radiation_type 'Mo K\a'
_diffrn_radiation_wavelength 0.71073
_diffrn_reflns_av_R_equivalents 0.0714
_diffrn_reflns_av_unetI/netI 0.0438
_diffrn_reflns_Laue_measured_fraction_full 0.997
_diffrn_reflns_Laue_measured_fraction_max 0.875
_diffrn_reflns_limit_h_max 13
_diffrn_reflns_limit_h_min -17
_diffrn_reflns_limit_k_max 10
_diffrn_reflns_limit_k_min -10
_diffrn_reflns_limit_l_max 22
_diffrn_reflns_limit_l_min -16
_diffrn_reflns_number 10792
_diffrn_reflns_point_group_measured_fraction_full 0.997
_diffrn_reflns_point_group_measured_fraction_max 0.875
_diffrn_reflns_theta_full 25.242
_diffrn_reflns_theta_max 29.866
_diffrn_reflns_theta_min 3.848
_diffrn_source 'fine-focus sealed X-ray tube'
_diffrn_source_type 'Enhance (Mo) X-ray Source'
_exptl_absorpt_coefficient_mu 1.312
_exptl_absorpt_correction_T_max 1.00000
_exptl_absorpt_correction_T_min 0.08073
_exptl_absorpt_correction_type multi-scan
_exptl_absorpt_process_details
;
CrysAlisPro 1.171.40.67a (Rigaku Oxford Diffraction, 2019)
Empirical absorption correction using spherical harmonics,
 implemented in SCALE3 ABSPACK scaling algorithm.
;
_exptl_crystal_colour pink
_exptl_crystal_colour_primary pink
_exptl_crystal_density_diffrn 1.572
_exptl_crystal_description prism
_exptl_crystal_F_000 852
_exptl_crystal_size_max 0.22
_exptl_crystal_size_mid 0.21
_exptl_crystal_size_min 0.1
_refine_diff_density_max 0.577
_refine_diff_density_min -0.969
_refine_diff_density_rms 0.082
_refine_ls_extinction_method none
_refine_ls_goodness_of_fit_ref 1.062
_refine_ls_hydrogen_treatment constr
_refine_ls_matrix_type full
_refine_ls_number_parameters 107
_refine_ls_number_reflns 2200
_refine_ls_number_restraints 0
_refine_ls_restrained_S_all 1.062
_refine_ls_R_factor_all 0.0616
_refine_ls_R_factor_gt 0.0415
_refine_ls_shift/su_max 0.000
_refine_ls_shift/su_mean 0.000
_refine_ls_structure_factor_coef Fsqd
_refine_ls_weighting_details 'w=1/[\s^2^(Fo^2^)+(0.0403P)^2^+0.5859P] where P=(Fo^2^+2Fc^2^)/3'
_refine_ls_weighting_scheme calc
_refine_ls_wR_factor_gt 0.0878
_refine_ls_wR_factor_ref 0.0996
_reflns_Friedel_coverage 0.000
_reflns_number_gt 1661
_reflns_number_total 2200
_reflns_threshold_expression 'I > 2\s(I)'
_cod_data_source_file d5dt01360g2.cif
_cod_data_source_block co2mma
_cod_depositor_comments 'Adding full bibliography for 7719621--7719623.cif.'
_cod_database_code 7719622
_shelx_shelxl_version_number 2018/3
_shelx_space_group_comment
;
The symmetry employed for this shelxl refinement is uniquely defined
by the following loop, which should always be used as a source of
symmetry information in preference to the above space-group names.
They are only intended as comments.
;
_reflns_odcompleteness_completeness 99.52
_reflns_odcompleteness_iscentric 1
_reflns_odcompleteness_theta 26.32
_olex2_refinement_description
;
1. Fixed Uiso
 At 1.2 times of:
  All C(H) groups, All C(H,H) groups
 At 1.5 times of:
  All O(H) groups, All O(H,H) groups
2.a Riding coordinates:
 O3(H3A,H3B)
2.b Secondary CH2 refined with riding coordinates:
 C6(H6A,H6B), C7(H7A,H7B)
2.c Aromatic/amide H refined with riding coordinates:
 C1(H1A), C2(H2), C3(H3), C4(H4)
2.d Idealised tetrahedral OH refined as rotating group:
 O1(H1)
;
_olex2_submission_special_instructions 'No special instructions were received'
_oxdiff_exptl_absorpt_empirical_details
;
Empirical correction (ABSPACK) includes:
- Absorption correction using spherical harmonics
- Frame scaling
;
_oxdiff_exptl_absorpt_empirical_full_max 6.961
_oxdiff_exptl_absorpt_empirical_full_min 0.597

loop_
_space_group_symop_operation_xyz
'x, y, z'
'-x+1/2, -y+1/2, z+1/2'
'x+1/2, -y+1/2, -z'
'-x, y, -z+1/2'
'-x, -y, -z'
'x-1/2, y-1/2, -z-1/2'
'-x-1/2, y-1/2, z'
'x, -y, z-1/2'

loop_
_atom_site_label
_atom_site_type_symbol
_atom_site_fract_x
_atom_site_fract_y
_atom_site_fract_z
_atom_site_U_iso_or_equiv
_atom_site_adp_type
_atom_site_occupancy
_atom_site_site_symmetry_order
_atom_site_calc_flag
_atom_site_refinement_flags_posn
_atom_site_refinement_flags_adp
_atom_site_refinement_flags_occupancy
_atom_site_disorder_assembly
_atom_site_disorder_group
Co1 Co 0.000000 0.000000 0.500000 0.02371(14) Uani 1 2 d S . P . .
O1 O 0.08646(12) -0.2249(2) 0.49233(9) 0.0373(4) Uani 1 1 d . . . . .
H1 H 0.100080 -0.286125 0.529876 0.056 Uiso 1 1 calc R U . . .
O3 O 0.12402(10) 0.10994(19) 0.55793(10) 0.0378(4) Uani 1 1 d . . . . .
H3A H 0.131095 0.211236 0.567998 0.057 Uiso 1 1 d R U . . .
H3B H 0.178255 0.061906 0.572368 0.057 Uiso 1 1 d R U . . .
N1 N 0.06811(12) 0.0714(2) 0.38855(11) 0.0285(4) Uani 1 1 d . . . . .
C1 C 0.07783(15) 0.2352(3) 0.37270(15) 0.0350(5) Uani 1 1 d . . . . .
H1A H 0.058309 0.311253 0.411632 0.042 Uiso 1 1 calc R U . . .
C2 C 0.11493(17) 0.2959(3) 0.30234(16) 0.0419(6) Uani 1 1 d . . . . .
H2 H 0.118586 0.410279 0.293431 0.050 Uiso 1 1 calc R U . . .
C3 C 0.14674(18) 0.1851(3) 0.24498(15) 0.0425(6) Uani 1 1 d . . . . .
H3 H 0.172389 0.222882 0.196643 0.051 Uiso 1 1 calc R U . . .
C4 C 0.1397(2) 0.0172(3) 0.26078(14) 0.0372(6) Uani 1 1 d . . . . .
H4 H 0.162138 -0.059992 0.223313 0.045 Uiso 1 1 calc R U . . .
C5 C 0.09940(15) -0.0373(3) 0.33232(13) 0.0305(5) Uani 1 1 d . . . . .
C6 C 0.0918(2) -0.2207(3) 0.34992(15) 0.0429(6) Uani 1 1 d . . . . .
H6A H 0.121520 -0.282152 0.305843 0.051 Uiso 1 1 calc R U . . .
H6B H 0.019149 -0.250985 0.353522 0.051 Uiso 1 1 calc R U . . .
C7 C 0.14551(19) -0.2741(3) 0.42525(16) 0.0486(7) Uani 1 1 d . . . . .
H7A H 0.154032 -0.394422 0.425367 0.058 Uiso 1 1 calc R U . . .
H7B H 0.213810 -0.223673 0.427814 0.058 Uiso 1 1 calc R U . . .
Cl1 Cl 0.34637(4) 0.01792(7) 0.09687(4) 0.04151(18) Uani 1 1 d . . . . .

loop_
_atom_site_aniso_label
_atom_site_aniso_U_11
_atom_site_aniso_U_22
_atom_site_aniso_U_33
_atom_site_aniso_U_23
_atom_site_aniso_U_13
_atom_site_aniso_U_12
Co1 0.0205(2) 0.0228(2) 0.0278(2) -0.00085(15) 0.00160(14) -0.00032(13)
O1 0.0404(9) 0.0331(9) 0.0383(10) 0.0042(7) 0.0064(7) 0.0116(7)
O3 0.0292(7) 0.0303(8) 0.0540(11) -0.0070(8) -0.0090(7) -0.0004(6)
N1 0.0252(8) 0.0268(9) 0.0335(10) -0.0003(8) 0.0026(7) -0.0010(7)
C1 0.0294(11) 0.0305(12) 0.0452(14) 0.0026(10) 0.0012(9) -0.0011(9)
C2 0.0383(12) 0.0363(13) 0.0511(16) 0.0122(12) 0.0006(11) -0.0044(10)
C3 0.0364(12) 0.0529(16) 0.0381(13) 0.0149(12) 0.0034(10) -0.0019(11)
C4 0.0335(12) 0.0477(15) 0.0304(12) 0.0000(10) 0.0038(9) 0.0020(10)
C5 0.0243(10) 0.0364(12) 0.0309(12) 0.0004(9) 0.0013(8) 0.0003(8)
C6 0.0552(14) 0.0325(13) 0.0408(14) -0.0072(11) 0.0162(11) 0.0021(11)
C7 0.0526(14) 0.0400(14) 0.0531(16) 0.0081(12) 0.0215(12) 0.0198(11)
Cl1 0.0361(3) 0.0283(3) 0.0600(4) -0.0018(3) 0.0018(3) -0.0018(2)

loop_
_atom_type_symbol
_atom_type_description
_atom_type_scat_dispersion_real
_atom_type_scat_dispersion_imag
_atom_type_scat_source
C C 0.0033 0.0016 'International Tables Vol C Tables 4.2.6.8 and 6.1.1.4'
H H 0.0000 0.0000 'International Tables Vol C Tables 4.2.6.8 and 6.1.1.4'
Cl Cl 0.1484 0.1585 'International Tables Vol C Tables 4.2.6.8 and 6.1.1.4'
Co Co 0.3494 0.9721 'International Tables Vol C Tables 4.2.6.8 and 6.1.1.4'
N N 0.0061 0.0033 'International Tables Vol C Tables 4.2.6.8 and 6.1.1.4'
O O 0.0106 0.0060 'International Tables Vol C Tables 4.2.6.8 and 6.1.1.4'

loop_
_geom_angle_atom_site_label_1
_geom_angle_atom_site_label_2
_geom_angle_atom_site_label_3
_geom_angle
_geom_angle_site_symmetry_1
_geom_angle_site_symmetry_3
_geom_angle_publ_flag
O1 Co1 O1 180.0 5_556 . ?
O1 Co1 N1 87.61(6) . . ?
O1 Co1 N1 92.39(6) 5_556 . ?
O1 Co1 N1 87.61(6) 5_556 5_556 ?
O1 Co1 N1 92.39(6) . 5_556 ?
O3 Co1 O1 90.90(6) 5_556 . ?
O3 Co1 O1 90.90(6) . 5_556 ?
O3 Co1 O1 89.10(6) 5_556 5_556 ?
O3 Co1 O1 89.10(6) . . ?
O3 Co1 O3 180.0 . 5_556 ?
O3 Co1 N1 90.96(6) 5_556 . ?
O3 Co1 N1 90.95(6) . 5_556 ?
O3 Co1 N1 89.04(6) 5_556 5_556 ?
O3 Co1 N1 89.04(6) . . ?
N1 Co1 N1 180.0 5_556 . ?
Co1 O1 H1 125.0 . . ?
C7 O1 Co1 124.51(14) . . ?
C7 O1 H1 109.5 . . ?
Co1 O3 H3A 126.5 . . ?
Co1 O3 H3B 126.1 . . ?
H3A O3 H3B 107.3 . . ?
C1 N1 Co1 118.10(15) . . ?
C1 N1 C5 117.6(2) . . ?
C5 N1 Co1 124.32(15) . . ?
N1 C1 H1A 118.3 . . ?
N1 C1 C2 123.5(2) . . ?
C2 C1 H1A 118.3 . . ?
C1 C2 H2 120.5 . . ?
C1 C2 C3 119.0(2) . . ?
C3 C2 H2 120.5 . . ?
C2 C3 H3 120.8 . . ?
C4 C3 C2 118.4(2) . . ?
C4 C3 H3 120.8 . . ?
C3 C4 H4 119.9 . . ?
C3 C4 C5 120.2(2) . . ?
C5 C4 H4 119.9 . . ?
N1 C5 C4 121.4(2) . . ?
N1 C5 C6 118.3(2) . . ?
C4 C5 C6 120.3(2) . . ?
C5 C6 H6A 108.6 . . ?
C5 C6 H6B 108.6 . . ?
C5 C6 C7 114.5(2) . . ?
H6A C6 H6B 107.6 . . ?
C7 C6 H6A 108.6 . . ?
C7 C6 H6B 108.6 . . ?
O1 C7 C6 110.21(19) . . ?
O1 C7 H7A 109.6 . . ?
O1 C7 H7B 109.6 . . ?
C6 C7 H7A 109.6 . . ?
C6 C7 H7B 109.6 . . ?
H7A C7 H7B 108.1 . . ?

loop_
_geom_bond_atom_site_label_1
_geom_bond_atom_site_label_2
_geom_bond_distance
_geom_bond_site_symmetry_2
_geom_bond_publ_flag
Co1 O1 2.1226(15) 5_556 ?
Co1 O1 2.1226(15) . ?
Co1 O3 2.0704(14) . ?
Co1 O3 2.0704(14) 5_556 ?
Co1 N1 2.1512(17) . ?
Co1 N1 2.1512(17) 5_556 ?
O1 H1 0.8200 . ?
O1 C7 1.419(3) . ?
O3 H3A 0.8342 . ?
O3 H3B 0.8344 . ?
N1 C1 1.345(3) . ?
N1 C5 1.349(3) . ?
C1 H1A 0.9300 . ?
C1 C2 1.368(3) . ?
C2 H2 0.9300 . ?
C2 C3 1.375(4) . ?
C3 H3 0.9300 . ?
C3 C4 1.374(3) . ?
C4 H4 0.9300 . ?
C4 C5 1.384(3) . ?
C5 C6 1.503(3) . ?
C6 H6A 0.9700 . ?
C6 H6B 0.9700 . ?
C6 C7 1.508(4) . ?
C7 H7A 0.9700 . ?
C7 H7B 0.9700 . ?

loop_
_geom_torsion_atom_site_label_1
_geom_torsion_atom_site_label_2
_geom_torsion_atom_site_label_3
_geom_torsion_atom_site_label_4
_geom_torsion
_geom_torsion_site_symmetry_1
_geom_torsion_site_symmetry_2
_geom_torsion_site_symmetry_3
_geom_torsion_site_symmetry_4
_geom_torsion_publ_flag
Co1 O1 C7 C6 -35.9(3) . . . . ?
Co1 N1 C1 C2 -176.53(16) . . . . ?
Co1 N1 C5 C4 177.97(16) . . . . ?
Co1 N1 C5 C6 -3.5(3) . . . . ?
N1 C1 C2 C3 -1.7(3) . . . . ?
N1 C5 C6 C7 -54.4(3) . . . . ?
C1 N1 C5 C4 -0.2(3) . . . . ?
C1 N1 C5 C6 178.3(2) . . . . ?
C1 C2 C3 C4 0.1(3) . . . . ?
C2 C3 C4 C5 1.3(4) . . . . ?
C3 C4 C5 N1 -1.3(4) . . . . ?
C3 C4 C5 C6 -179.8(2) . . . . ?
C4 C5 C6 C7 124.2(2) . . . . ?
C5 N1 C1 C2 1.8(3) . . . . ?
C5 C6 C7 O1 74.9(3) . . . . ?
